data_2212107
loop_
_publ_author_name
'Hoong-Kun Fun'
'Suchada Chantrapromma'
'Zhe Li'
'Yong-Miao Shen'
'Jian-Hua Xu'

_publ_section_title 4,5,6,7-Tetrachloro-2-(2-hydroxyphenyl)-1<i>H</i>-isoindole-1,3(2<i>H</i>)-dione
_journal_coeditor_code CI2280
_journal_issue 2
_journal_name_full 'Acta Crystallographica Section E'
_journal_page_first o946
_journal_page_last o947
_journal_paper_doi 10.1107/S1600536807003273
_journal_volume 63
_journal_year 2007
_chemical_formula_iupac 'C14 H5 Cl4 N O3'
_chemical_formula_moiety 'C14 H5 Cl4 N O3'
_chemical_formula_sum 'C14 H5 Cl4 N O3'
_chemical_formula_weight 376.99
_chemical_melting_point 564.0(10)
_chemical_name_common
;
4,5,6,7-Tetrachloro-2-(2-hydroxyphenyl)-1H-isoindole-1,3(2H)-dione
;
_chemical_name_systematic
;
4,5,6,7-Tetrachloro-2-(2-hydroxyphenyl)-1H-isoindole-1,3(2H)-dione
;
_space_group_IT_number 14
_symmetry_cell_setting monoclinic
_symmetry_space_group_name_Hall '-P 2ybc'
_symmetry_space_group_name_H-M 'P 1 21/c 1'
_atom_sites_solution_hydrogens geom
_atom_sites_solution_primary direct
_atom_sites_solution_secondary difmap
_audit_creation_method SHELXL-97
_cell_angle_alpha 90.00
_cell_angle_beta 124.8340(10)
_cell_angle_gamma 90.00
_cell_formula_units_Z 8
_cell_length_a 12.2779(2)
_cell_length_b 14.0350(2)
_cell_length_c 19.9624(3)
_cell_measurement_reflns_used 8247
_cell_measurement_temperature 100.00(10)
_cell_measurement_theta_max 30.00
_cell_measurement_theta_min 1.91
_cell_volume 2823.53(8)
_computing_cell_refinement APEX2
_computing_data_collection 'APEX2 (Bruker, 2005)'
_computing_data_reduction 'SAINT (Bruker, 2005)'
_computing_molecular_graphics SHELXTL
_computing_publication_material
;
SHELXTL and PLATON (Spek, 2003)
;
_computing_structure_refinement SHELXTL
_computing_structure_solution 'SHELXTL (Sheldrick, 1998)'
_diffrn_ambient_temperature 100.00(10)
_diffrn_detector_area_resol_mean 8.33
_diffrn_measured_fraction_theta_full 1.000
_diffrn_measured_fraction_theta_max 1.000
_diffrn_measurement_device_type
;
Bruker SMART APEX2 CCD area-detector
;
_diffrn_measurement_method \w
_diffrn_radiation_monochromator graphite
_diffrn_radiation_source 'fine-focus sealed tube'
_diffrn_radiation_type MoK\a
_diffrn_radiation_wavelength 0.71073
_diffrn_reflns_av_R_equivalents 0.0311
_diffrn_reflns_av_sigmaI/netI 0.0167
_diffrn_reflns_limit_h_max 17
_diffrn_reflns_limit_h_min -17
_diffrn_reflns_limit_k_max 19
_diffrn_reflns_limit_k_min -19
_diffrn_reflns_limit_l_max 28
_diffrn_reflns_limit_l_min -28
_diffrn_reflns_number 77565
_diffrn_reflns_theta_full 30.00
_diffrn_reflns_theta_max 30.00
_diffrn_reflns_theta_min 1.91
_diffrn_standards_number 0
_exptl_absorpt_coefficient_mu 0.848
_exptl_absorpt_correction_T_max 0.7344
_exptl_absorpt_correction_T_min 0.6750
_exptl_absorpt_correction_type multi-scan
_exptl_absorpt_process_details '(SADABS; Bruker, 2005)'
_exptl_crystal_colour Yellow
_exptl_crystal_density_diffrn 1.774
_exptl_crystal_density_method 'not measured'
_exptl_crystal_description Block
_exptl_crystal_F_000 1504
_exptl_crystal_size_max 0.50
_exptl_crystal_size_mid 0.43
_exptl_crystal_size_min 0.39
_refine_diff_density_max 0.484
_refine_diff_density_min -0.228
_refine_ls_extinction_method none
_refine_ls_goodness_of_fit_ref 1.017
_refine_ls_hydrogen_treatment constr
_refine_ls_matrix_type full
_refine_ls_number_parameters 397
_refine_ls_number_reflns 8247
_refine_ls_number_restraints 0
_refine_ls_restrained_S_all 1.017
_refine_ls_R_factor_all 0.0298
_refine_ls_R_factor_gt 0.0262
_refine_ls_shift/su_max 0.001
_refine_ls_shift/su_mean 0.000
_refine_ls_structure_factor_coef Fsqd
_refine_ls_weighting_details 'calc w=1/[\s^2^(Fo^2^)+(0.0308P)^2^+1.7606P] where P=(Fo^2^+2Fc^2^)/3'
_refine_ls_weighting_scheme calc
_refine_ls_wR_factor_gt 0.0647
_refine_ls_wR_factor_ref 0.0668
_reflns_number_gt 7498
_reflns_number_total 8247
_reflns_threshold_expression I>2\s(I)
_cod_data_source_file ci2280.cif
_cod_data_source_block I
_cod_depositor_comments
;
The following automatic conversions were performed:
'_symmetry_cell_setting' value 'Monoclinic' changed to 'monoclinic'
according to '/home/saulius/struct/CIF-dictionaries/cif_core.dic'
dictionary named 'cif_core.dic' version 2.4.1 from 2010-06-29.

Automatic conversion script
Id: cif_fix_enum 1527 2010-12-29 10:47:43Z saulius 

The following automatic conversions were performed:

'_chemical_melting_point' value '563-565' was changed to '564.0(10)'
- the average value was taken and precision was estimated.

Automatic conversion script
Id: cif_fix_values 1646 2011-03-28 12:23:43Z adriana 

The following automatic conversions were performed:

'_chemical_melting_point' value '563-565' was changed to '564.0(10)'
- the average value was taken and precision was
estimated.

'_symmetry_cell_setting' value 'Monoclinic' changed to
'monoclinic' according to
/home/saulius/struct/CIF-dictionaries/cif_core.dic dictionary named
'cif_core.dic' version 2.4.1 from 2010-06-29.

Automatic conversion script
Id: cif_fix_values 1715 2011-07-08 13:25:40Z adriana 
;
_cod_original_sg_symbol_H-M 'P 21/c'
_cod_database_code 2212107
_cod_database_fobs_code 2212107

loop_
_symmetry_equiv_pos_as_xyz
'x, y, z'
'-x, y+1/2, -z+1/2'
'-x, -y, -z'
'x, -y-1/2, z-1/2'

loop_
_atom_site_type_symbol
_atom_site_label
_atom_site_fract_x
_atom_site_fract_y
_atom_site_fract_z
_atom_site_U_iso_or_equiv
_atom_site_adp_type
_atom_site_calc_flag
_atom_site_refinement_flags
_atom_site_occupancy
Cl Cl1A 0.41422(3) 0.80398(2) 0.35681(2) 0.02328(7) Uani d . 1
Cl Cl2A 0.60045(3) 0.97858(2) 0.393699(19) 0.02171(7) Uani d . 1
Cl Cl3A 0.53026(3) 1.17833(2) 0.425596(19) 0.02114(6) Uani d . 1
Cl Cl4A 0.27941(3) 1.20652(2) 0.42656(2) 0.02130(7) Uani d . 1
O O1A 0.15491(10) 0.77617(7) 0.35023(6) 0.02135(18) Uani d . 1
O O2A 0.05411(9) 0.90038(7) 0.50611(5) 0.01794(17) Uani d . 1
H H2AA 0.0279 0.9109 0.5351 0.027 Uiso calc R 1
O O3A 0.06312(9) 1.06835(6) 0.40837(5) 0.01682(17) Uani d . 1
N N1A 0.08435(10) 0.91163(7) 0.38057(6) 0.01459(18) Uani d . 1
C C1A 0.16866(12) 0.85912(9) 0.36832(7) 0.0155(2) Uani d . 1
C C2A 0.27257(12) 0.92761(8) 0.38213(7) 0.0144(2) Uani d . 1
C C3A 0.38086(12) 0.91368(9) 0.37890(7) 0.0163(2) Uani d . 1
C C4A 0.46194(12) 0.99265(9) 0.39390(7) 0.0164(2) Uani d . 1
C C5A 0.43084(12) 1.08284(9) 0.40874(7) 0.0162(2) Uani d . 1
C C6A 0.31912(12) 1.09569(8) 0.41050(7) 0.0153(2) Uani d . 1
C C7A 0.24306(12) 1.01664(8) 0.39853(7) 0.0141(2) Uani d . 1
C C8A 0.12074(11) 1.00735(8) 0.39734(7) 0.0141(2) Uani d . 1
C C9A -0.03457(12) 0.87317(8) 0.36698(7) 0.0153(2) Uani d . 1
C C10A -0.04917(12) 0.87032(8) 0.43136(7) 0.0154(2) Uani d . 1
C C11A -0.16753(12) 0.83475(9) 0.41628(8) 0.0176(2) Uani d . 1
H H11A -0.1802 0.8335 0.4580 0.021 Uiso calc R 1
C C12A -0.26619(13) 0.80125(9) 0.33926(8) 0.0206(2) Uani d . 1
H H12A -0.3448 0.7780 0.3297 0.025 Uiso calc R 1
C C13A -0.24910(13) 0.80197(9) 0.27618(8) 0.0211(2) Uani d . 1
H H13A -0.3149 0.7780 0.2251 0.025 Uiso calc R 1
C C14A -0.13278(12) 0.83889(9) 0.29027(7) 0.0183(2) Uani d . 1
H H14A -0.1208 0.8406 0.2483 0.022 Uiso calc R 1
Cl Cl1B 0.75439(3) 0.53921(2) 0.311103(19) 0.02186(7) Uani d . 1
Cl Cl2B 0.76340(3) 0.60712(2) 0.46369(2) 0.02081(6) Uani d . 1
Cl Cl3B 1.02587(3) 0.68503(2) 0.61642(2) 0.02233(7) Uani d . 1
Cl Cl4B 1.28418(3) 0.69176(2) 0.621227(18) 0.01927(6) Uani d . 1
O O1B 0.96958(9) 0.51731(7) 0.27317(5) 0.02181(19) Uani d . 1
O O2B 1.38513(9) 0.43930(6) 0.44301(5) 0.01760(17) Uani d . 1
H H2BA 1.4576 0.4134 0.4643 0.026 Uiso calc R 1
O O3B 1.35405(8) 0.63371(6) 0.49810(5) 0.01593(16) Uani d . 1
N N1B 1.17980(10) 0.56633(7) 0.37807(6) 0.01386(18) Uani d . 1
C C1B 1.04399(12) 0.55114(8) 0.33993(7) 0.0157(2) Uani d . 1
C C2B 1.01535(12) 0.58388(8) 0.39988(7) 0.0147(2) Uani d . 1
C C3B 0.89946(12) 0.58099(9) 0.39611(7) 0.0162(2) Uani d . 1
C C4B 0.90382(12) 0.61234(8) 0.46455(8) 0.0167(2) Uani d . 1
C C5B 1.02248(12) 0.64677(8) 0.53373(7) 0.0161(2) Uani d . 1
C C6B 1.13914(12) 0.65041(8) 0.53605(7) 0.0153(2) Uani d . 1
C C7B 1.13307(11) 0.61837(8) 0.46865(7) 0.0138(2) Uani d . 1
C C8B 1.23917(12) 0.60960(8) 0.45429(7) 0.0135(2) Uani d . 1
C C9B 1.24869(12) 0.55246(8) 0.34054(7) 0.0145(2) Uani d . 1
C C10B 1.35823(12) 0.49157(9) 0.37769(7) 0.0154(2) Uani d . 1
C C11B 1.43387(13) 0.48653(10) 0.34600(8) 0.0199(2) Uani d . 1
H H11B 1.5096 0.4487 0.3713 0.024 Uiso calc R 1
C C12B 1.39616(14) 0.53804(11) 0.27661(8) 0.0232(3) Uani d . 1
H H12B 1.4481 0.5352 0.2564 0.028 Uiso calc R 1
C C13B 1.28231(14) 0.59373(10) 0.23679(8) 0.0222(3) Uani d . 1
H H13B 1.2552 0.6251 0.1886 0.027 Uiso calc R 1
C C14B 1.20936(13) 0.60200(9) 0.26997(7) 0.0186(2) Uani d . 1
H H14C 1.1344 0.6406 0.2449 0.022 Uiso calc R 1

loop_
_atom_site_aniso_label
_atom_site_aniso_U_11
_atom_site_aniso_U_22
_atom_site_aniso_U_33
_atom_site_aniso_U_12
_atom_site_aniso_U_13
_atom_site_aniso_U_23
Cl1A 0.02519(15) 0.02026(14) 0.03167(16) 0.00359(11) 0.02053(13) -0.00185(12)
Cl2A 0.01787(13) 0.03092(16) 0.02203(14) 0.00315(11) 0.01475(12) 0.00418(11)
Cl3A 0.01715(13) 0.02195(14) 0.02288(14) -0.00399(11) 0.01059(11) 0.00341(11)
Cl4A 0.02335(15) 0.01432(13) 0.02956(15) -0.00174(11) 0.01708(13) -0.00272(11)
O1A 0.0249(5) 0.0147(4) 0.0292(5) 0.0006(3) 0.0183(4) -0.0007(3)
O2A 0.0180(4) 0.0223(4) 0.0163(4) -0.0005(3) 0.0113(3) -0.0013(3)
O3A 0.0179(4) 0.0166(4) 0.0192(4) 0.0010(3) 0.0124(3) -0.0006(3)
N1A 0.0161(5) 0.0136(4) 0.0175(4) -0.0009(4) 0.0116(4) -0.0004(4)
C1A 0.0170(5) 0.0157(5) 0.0155(5) 0.0017(4) 0.0102(4) 0.0022(4)
C2A 0.0153(5) 0.0147(5) 0.0134(5) 0.0011(4) 0.0083(4) 0.0014(4)
C3A 0.0177(5) 0.0176(5) 0.0149(5) 0.0030(4) 0.0101(4) 0.0015(4)
C4A 0.0137(5) 0.0231(6) 0.0142(5) 0.0021(4) 0.0091(4) 0.0033(4)
C5A 0.0147(5) 0.0192(5) 0.0141(5) -0.0018(4) 0.0079(4) 0.0023(4)
C6A 0.0165(5) 0.0151(5) 0.0144(5) 0.0005(4) 0.0089(4) 0.0007(4)
C7A 0.0149(5) 0.0155(5) 0.0129(5) 0.0007(4) 0.0086(4) 0.0006(4)
C8A 0.0151(5) 0.0147(5) 0.0129(5) -0.0001(4) 0.0082(4) 0.0009(4)
C9A 0.0154(5) 0.0128(5) 0.0196(5) 0.0006(4) 0.0112(4) 0.0016(4)
C10A 0.0168(5) 0.0118(5) 0.0184(5) 0.0016(4) 0.0106(4) 0.0011(4)
C11A 0.0189(6) 0.0148(5) 0.0239(6) 0.0018(4) 0.0151(5) 0.0028(4)
C12A 0.0158(5) 0.0165(6) 0.0293(6) -0.0004(4) 0.0128(5) 0.0010(5)
C13A 0.0178(6) 0.0188(6) 0.0214(6) -0.0012(5) 0.0081(5) -0.0013(5)
C14A 0.0193(6) 0.0176(5) 0.0176(5) 0.0003(4) 0.0103(5) 0.0009(4)
Cl1B 0.01391(13) 0.02459(15) 0.02302(14) -0.00280(11) 0.00815(11) -0.00255(11)
Cl2B 0.01889(13) 0.01837(13) 0.03211(16) 0.00161(11) 0.01866(13) 0.00234(11)
Cl3B 0.02644(15) 0.02432(15) 0.02538(15) 0.00025(12) 0.02019(13) -0.00373(11)
Cl4B 0.01899(13) 0.02241(14) 0.01783(13) -0.00403(11) 0.01134(11) -0.00657(10)
O1B 0.0186(4) 0.0292(5) 0.0153(4) -0.0040(4) 0.0083(4) -0.0041(3)
O2B 0.0173(4) 0.0192(4) 0.0177(4) 0.0035(3) 0.0108(3) 0.0035(3)
O3B 0.0148(4) 0.0159(4) 0.0175(4) -0.0011(3) 0.0095(3) -0.0022(3)
N1B 0.0135(4) 0.0157(4) 0.0131(4) -0.0001(4) 0.0080(4) -0.0011(3)
C1B 0.0161(5) 0.0148(5) 0.0165(5) 0.0000(4) 0.0096(4) 0.0008(4)
C2B 0.0149(5) 0.0134(5) 0.0163(5) 0.0005(4) 0.0092(4) 0.0007(4)
C3B 0.0141(5) 0.0143(5) 0.0187(5) 0.0001(4) 0.0085(4) 0.0011(4)
C4B 0.0170(5) 0.0136(5) 0.0242(6) 0.0023(4) 0.0145(5) 0.0029(4)
C5B 0.0204(6) 0.0133(5) 0.0205(5) 0.0021(4) 0.0151(5) 0.0007(4)
C6B 0.0164(5) 0.0132(5) 0.0165(5) -0.0001(4) 0.0096(4) -0.0006(4)
C7B 0.0145(5) 0.0120(5) 0.0160(5) 0.0012(4) 0.0093(4) 0.0009(4)
C8B 0.0169(5) 0.0108(5) 0.0145(5) 0.0014(4) 0.0099(4) 0.0008(4)
C9B 0.0155(5) 0.0155(5) 0.0149(5) -0.0017(4) 0.0101(4) -0.0024(4)
C10B 0.0166(5) 0.0162(5) 0.0143(5) -0.0021(4) 0.0094(4) -0.0026(4)
C11B 0.0175(5) 0.0260(6) 0.0180(5) 0.0000(5) 0.0112(5) -0.0031(5)
C12B 0.0234(6) 0.0330(7) 0.0190(6) -0.0049(5) 0.0156(5) -0.0043(5)
C13B 0.0277(6) 0.0256(6) 0.0167(5) -0.0045(5) 0.0147(5) -0.0003(5)
C14B 0.0216(6) 0.0176(5) 0.0164(5) -0.0008(5) 0.0108(5) 0.0002(4)

loop_
_atom_type_symbol
_atom_type_description
_atom_type_scat_dispersion_real
_atom_type_scat_dispersion_imag
_atom_type_scat_source
C C 0.0033 0.0016 'International Tables Vol C Tables 4.2.6.8 and 6.1.1.4'
H H 0.0000 0.0000 'International Tables Vol C Tables 4.2.6.8 and 6.1.1.4'
Cl Cl 0.1484 0.1585 'International Tables Vol C Tables 4.2.6.8 and 6.1.1.4'
N N 0.0061 0.0033 'International Tables Vol C Tables 4.2.6.8 and 6.1.1.4'
O O 0.0106 0.0060 'International Tables Vol C Tables 4.2.6.8 and 6.1.1.4'

loop_
_geom_angle_atom_site_label_1
_geom_angle_atom_site_label_2
_geom_angle_atom_site_label_3
_geom_angle
C10A O2A H2AA 109.5
C8A N1A C1A 112.40(10)
C8A N1A C9A 124.17(10)
C1A N1A C9A 122.98(10)
O1A C1A N1A 124.81(11)
O1A C1A C2A 129.65(11)
N1A C1A C2A 105.54(10)
C3A C2A C7A 121.68(11)
C3A C2A C1A 130.13(11)
C7A C2A C1A 108.18(10)
C2A C3A C4A 117.56(11)
C2A C3A Cl1A 121.12(10)
C4A C3A Cl1A 121.31(9)
C5A C4A C3A 120.85(11)
C5A C4A Cl2A 119.65(10)
C3A C4A Cl2A 119.50(10)
C4A C5A C6A 120.61(11)
C4A C5A Cl3A 119.93(9)
C6A C5A Cl3A 119.46(10)
C7A C6A C5A 117.81(11)
C7A C6A Cl4A 121.68(9)
C5A C6A Cl4A 120.50(9)
C6A C7A C2A 121.42(11)
C6A C7A C8A 130.35(11)
C2A C7A C8A 108.21(10)
O3A C8A N1A 125.83(11)
O3A C8A C7A 128.55(11)
N1A C8A C7A 105.62(10)
C14A C9A C10A 121.27(11)
C14A C9A N1A 119.37(11)
C10A C9A N1A 119.36(11)
O2A C10A C9A 118.14(11)
O2A C10A C11A 123.38(11)
C9A C10A C11A 118.47(11)
C12A C11A C10A 120.15(12)
C12A C11A H11A 119.9
C10A C11A H11A 119.9
C11A C12A C13A 120.89(12)
C11A C12A H12A 119.6
C13A C12A H12A 119.6
C14A C13A C12A 119.30(12)
C14A C13A H13A 120.4
C12A C13A H13A 120.4
C9A C14A C13A 119.88(12)
C9A C14A H14A 120.1
C13A C14A H14A 120.1
C10B O2B H2BA 109.5
C8B N1B C1B 112.20(10)
C8B N1B C9B 122.30(10)
C1B N1B C9B 124.96(10)
O1B C1B N1B 125.36(11)
O1B C1B C2B 129.03(11)
N1B C1B C2B 105.61(10)
C3B C2B C7B 121.35(11)
C3B C2B C1B 130.63(11)
C7B C2B C1B 107.98(10)
C2B C3B C4B 118.10(11)
C2B C3B Cl1B 121.26(9)
C4B C3B Cl1B 120.63(9)
C5B C4B C3B 120.41(11)
C5B C4B Cl2B 119.84(9)
C3B C4B Cl2B 119.75(10)
C4B C5B C6B 120.70(11)
C4B C5B Cl3B 119.78(9)
C6B C5B Cl3B 119.52(9)
C7B C6B C5B 117.98(11)
C7B C6B Cl4B 121.63(9)
C5B C6B Cl4B 120.39(9)
C6B C7B C2B 121.46(11)
C6B C7B C8B 130.41(11)
C2B C7B C8B 108.10(10)
O3B C8B N1B 125.29(11)
O3B C8B C7B 128.69(11)
N1B C8B C7B 106.02(10)
C14B C9B C10B 121.14(11)
C14B C9B N1B 119.84(11)
C10B C9B N1B 118.97(10)
O2B C10B C11B 123.20(11)
O2B C10B C9B 118.12(10)
C11B C10B C9B 118.67(11)
C12B C11B C10B 119.90(12)
C12B C11B H11B 120.0
C10B C11B H11B 120.0
C11B C12B C13B 121.20(12)
C11B C12B H12B 119.4
C13B C12B H12B 119.4
C12B C13B C14B 119.09(12)
C12B C13B H13B 120.5
C14B C13B H13B 120.5
C9B C14B C13B 119.79(12)
C9B C14B H14C 120.1
C13B C14B H14C 120.1

loop_
_geom_bond_atom_site_label_1
_geom_bond_atom_site_label_2
_geom_bond_distance
Cl1A C3A 1.7144(13)
Cl2A C4A 1.7144(12)
Cl3A C5A 1.7117(13)
Cl4A C6A 1.7141(12)
O1A C1A 1.2019(15)
O2A C10A 1.3606(15)
O2A H2AA 0.82
O3A C8A 1.2084(15)
N1A C8A 1.3948(15)
N1A C1A 1.4014(15)
N1A C9A 1.4297(15)
C1A C2A 1.4920(17)
C2A C3A 1.3813(16)
C2A C7A 1.3911(16)
C3A C4A 1.4030(18)
C4A C5A 1.4017(18)
C5A C6A 1.4038(17)
C6A C7A 1.3802(17)
C7A C8A 1.4940(16)
C9A C14A 1.3860(17)
C9A C10A 1.3959(16)
C10A C11A 1.3971(17)
C11A C12A 1.3873(18)
C11A H11A 0.93
C12A C13A 1.3898(19)
C12A H12A 0.93
C13A C14A 1.3888(18)
C13A H13A 0.93
C14A H14A 0.93
Cl1B C3B 1.7155(12)
Cl2B C4B 1.7158(12)
Cl3B C5B 1.7136(12)
Cl4B C6B 1.7146(12)
O1B C1B 1.2022(15)
O2B C10B 1.3623(14)
O2B H2BA 0.82
O3B C8B 1.2081(14)
N1B C8B 1.3957(14)
N1B C1B 1.3983(15)
N1B C9B 1.4279(15)
C1B C2B 1.4992(17)
C2B C3B 1.3819(16)
C2B C7B 1.3934(16)
C3B C4B 1.4071(17)
C4B C5B 1.4017(17)
C5B C6B 1.4074(17)
C6B C7B 1.3796(16)
C7B C8B 1.4903(16)
C9B C14B 1.3871(16)
C9B C10B 1.3963(17)
C10B C11B 1.3924(17)
C11B C12B 1.3867(18)
C11B H11B 0.93
C12B C13B 1.388(2)
C12B H12B 0.93
C13B C14B 1.3900(18)
C13B H13B 0.93
C14B H14C 0.93

loop_
_geom_hbond_atom_site_label_D
_geom_hbond_atom_site_label_H
_geom_hbond_atom_site_label_A
_geom_hbond_site_symmetry_A
_geom_hbond_distance_DH
_geom_hbond_distance_HA
_geom_hbond_distance_DA
_geom_hbond_angle_DHA
_geom_hbond_publ_flag
O2A H2AA O3A 3_576 0.82 2.01 2.8259(16) 172 y
O2B H2BA O3B 3_866 0.82 2.09 2.8959(16) 168 y
C11A H11A O3A 3_576 0.93 2.59 3.2588(16) 129 y
C11B H11B O3B 3_866 0.93 2.44 3.1711(16) 136 y
C12B H12B Cl2A 2_745 0.93 2.82 3.5240(16) 134 y

loop_
_geom_torsion_atom_site_label_1
_geom_torsion_atom_site_label_2
_geom_torsion_atom_site_label_3
_geom_torsion_atom_site_label_4
_geom_torsion
C8A N1A C1A O1A -177.24(11)
C9A N1A C1A O1A -4.64(19)
C8A N1A C1A C2A 2.54(13)
C9A N1A C1A C2A 175.14(10)
O1A C1A C2A C3A -1.0(2)
N1A C1A C2A C3A 179.24(12)
O1A C1A C2A C7A 177.57(12)
N1A C1A C2A C7A -2.19(12)
C7A C2A C3A C4A 0.83(17)
C1A C2A C3A C4A 179.23(11)
C7A C2A C3A Cl1A -178.82(9)
C1A C2A C3A Cl1A -0.42(18)
C2A C3A C4A C5A -2.18(17)
Cl1A C3A C4A C5A 177.47(9)
C2A C3A C4A Cl2A 178.05(9)
Cl1A C3A C4A Cl2A -2.30(14)
C3A C4A C5A C6A 1.27(17)
Cl2A C4A C5A C6A -178.96(9)
C3A C4A C5A Cl3A -179.18(9)
Cl2A C4A C5A Cl3A 0.59(14)
C4A C5A C6A C7A 1.04(17)
Cl3A C5A C6A C7A -178.52(9)
C4A C5A C6A Cl4A -178.64(9)
Cl3A C5A C6A Cl4A 1.81(14)
C5A C6A C7A C2A -2.41(17)
Cl4A C6A C7A C2A 177.26(9)
C5A C6A C7A C8A 179.69(11)
Cl4A C6A C7A C8A -0.64(18)
C3A C2A C7A C6A 1.50(18)
C1A C2A C7A C6A -177.21(10)
C3A C2A C7A C8A 179.82(10)
C1A C2A C7A C8A 1.11(12)
C1A N1A C8A O3A 178.16(11)
C9A N1A C8A O3A 5.66(18)
C1A N1A C8A C7A -1.89(12)
C9A N1A C8A C7A -174.38(10)
C6A C7A C8A O3A -1.5(2)
C2A C7A C8A O3A -179.65(12)
C6A C7A C8A N1A 178.51(12)
C2A C7A C8A N1A 0.40(12)
C8A N1A C9A C14A 112.96(13)
C1A N1A C9A C14A -58.76(16)
C8A N1A C9A C10A -67.43(15)
C1A N1A C9A C10A 120.84(12)
C14A C9A C10A O2A 176.47(11)
N1A C9A C10A O2A -3.13(16)
C14A C9A C10A C11A -2.04(18)
N1A C9A C10A C11A 178.36(11)
O2A C10A C11A C12A -176.98(11)
C9A C10A C11A C12A 1.45(18)
C10A C11A C12A C13A 0.32(19)
C11A C12A C13A C14A -1.54(19)
C10A C9A C14A C13A 0.84(19)
N1A C9A C14A C13A -179.56(11)
C12A C13A C14A C9A 0.96(19)
C8B N1B C1B O1B 178.01(12)
C9B N1B C1B O1B 6.33(19)
C8B N1B C1B C2B -2.95(13)
C9B N1B C1B C2B -174.62(10)
O1B C1B C2B C3B 2.6(2)
N1B C1B C2B C3B -176.36(12)
O1B C1B C2B C7B -179.64(13)
N1B C1B C2B C7B 1.36(13)
C7B C2B C3B C4B -1.15(18)
C1B C2B C3B C4B 176.32(12)
C7B C2B C3B Cl1B 179.58(9)
C1B C2B C3B Cl1B -2.96(19)
C2B C3B C4B C5B 0.97(18)
Cl1B C3B C4B C5B -179.75(9)
C2B C3B C4B Cl2B -178.29(9)
Cl1B C3B C4B Cl2B 0.99(15)
C3B C4B C5B C6B -0.12(18)
Cl2B C4B C5B C6B 179.14(9)
C3B C4B C5B Cl3B 179.79(9)
Cl2B C4B C5B Cl3B -0.95(14)
C4B C5B C6B C7B -0.57(17)
Cl3B C5B C6B C7B 179.52(9)
C4B C5B C6B Cl4B -179.49(9)
Cl3B C5B C6B Cl4B 0.60(14)
C5B C6B C7B C2B 0.41(17)
Cl4B C6B C7B C2B 179.31(9)
C5B C6B C7B C8B -177.20(11)
Cl4B C6B C7B C8B 1.70(18)
C3B C2B C7B C6B 0.46(18)
C1B C2B C7B C6B -177.51(11)
C3B C2B C7B C8B 178.55(11)
C1B C2B C7B C8B 0.57(13)
C1B N1B C8B O3B -176.94(11)
C9B N1B C8B O3B -5.01(18)
C1B N1B C8B C7B 3.30(13)
C9B N1B C8B C7B 175.23(10)
C6B C7B C8B O3B -4.2(2)
C2B C7B C8B O3B 177.95(12)
C6B C7B C8B N1B 175.55(12)
C2B C7B C8B N1B -2.31(12)
C8B N1B C9B C14B -112.89(13)
C1B N1B C9B C14B 57.98(16)
C8B N1B C9B C10B 64.67(15)
C1B N1B C9B C10B -124.45(13)
C14B C9B C10B O2B -174.83(11)
N1B C9B C10B O2B 7.64(16)
C14B C9B C10B C11B 4.65(18)
N1B C9B C10B C11B -172.89(11)
O2B C10B C11B C12B 176.49(12)
C9B C10B C11B C12B -2.96(18)
C10B C11B C12B C13B -1.2(2)
C11B C12B C13B C14B 3.7(2)
C10B C9B C14B C13B -2.16(19)
N1B C9B C14B C13B 175.35(11)
C12B C13B C14B C9B -2.01(19)

loop_
_cod_related_entry_id
_cod_related_entry_database
_cod_related_entry_code
1 ChemSpider 415819
